data_7161134
loop_
_publ_author_name
'Kaboudin, Babak'
'Yadghybi, Abolfazl'
'Yanai, Hikaru'
'Fukaya, Haruhiko'
'Zhang, Tianjian'
'Gu, Yanlong'

_publ_section_title
;
 Chemo-, regio- and stereoselective synthesis of
 (<i>E</i>)-&#x3b3;,&#x3b3;-diarylvinylphosphonates from
 &#x3b1;-hydroxyallylphosphonates in TFA.
;
_journal_issue 19
_journal_name_full 'Organic &amp; biomolecular chemistry'
_journal_page_first 4104
_journal_page_last 4114
_journal_paper_doi 10.1039/d6ob00158k
_journal_volume 24
_journal_year 2026
_chemical_absolute_configuration ad
_chemical_formula_moiety '1(C18 H21 O4 P)'
_chemical_formula_sum 'C18 H21 O4 P'
_chemical_formula_weight 332.32
_space_group_crystal_system orthorhombic
_space_group_IT_number 19
_space_group_name_Hall 'P 2ac 2ab'
_space_group_name_H-M_alt 'P 21 21 21'
_atom_sites_solution_hydrogens geom
_atom_sites_solution_primary iterative
_audit_creation_date 2025-04-14
_audit_creation_method
;
Olex2 1.5-ac7-014
(compiled 2025.02.27 svn.r6f4c0eaf for Rigaku Oxford Diffraction, GUI svn.r7171)
;
_audit_update_record
;
2025-06-25 deposited with the CCDC.	2026-04-28 downloaded from the CCDC.
;
_cell_angle_alpha 90
_cell_angle_beta 90
_cell_angle_gamma 90
_cell_formula_units_Z 8
_cell_length_a 9.87510(10)
_cell_length_b 16.6887(3)
_cell_length_c 20.4604(3)
_cell_measurement_reflns_used 18619
_cell_measurement_temperature 100.00(10)
_cell_measurement_theta_max 73.8430
_cell_measurement_theta_min 3.4230
_cell_volume 3371.93(9)
_computing_cell_refinement 'CrysAlisPro 1.171.39.28b (Rigaku OD, 2015)'
_computing_data_collection 'CrysAlisPro 1.171.39.28b (Rigaku OD, 2015)'
_computing_data_reduction 'CrysAlisPro 1.171.39.28b (Rigaku OD, 2015)'
_computing_molecular_graphics 'Olex2 1.5-ac7-014 (Dolomanov et al., 2009)'
_computing_publication_material 'Olex2 1.5-ac7-014 (Dolomanov et al., 2009)'
_computing_structure_refinement 'SHELXL 2018/3 (Sheldrick, 2015)'
_computing_structure_solution 'olex2.solve 1.5-ac7-014 (Bourhis et al., 2015)'
_diffrn_ambient_environment N~2~
_diffrn_ambient_temperature 100.00(10)
_diffrn_detector 'CCD plate'
_diffrn_measured_fraction_theta_full 1.000
_diffrn_measured_fraction_theta_max 0.991
_diffrn_measurement_details
;
List of Runs (angles in degrees, time in seconds):

  # Type    Start    End  Width  t~exp~   \w     \q     \k     \f   Frames
#--------------------------------------------------------------------------
  1  \w     58.00 113.00   0.50    0.60    --   95.80 -39.00-150.00  110
  2  \w     90.00 123.00   0.50    0.60    --   95.80  39.00   4.00   66
  3  \w    138.00 184.00   0.50    0.60    --   95.80  39.00   4.00   92
  4  \w     23.00  48.00   0.50    0.60    --   95.80 -39.00-150.00   50
  5  \w    -62.00 -18.00   0.50    0.50    --    0.00 -39.00-150.00   88
  6  \w     36.00  61.00   0.50    0.50    --    0.00  39.00   4.00   50
  7  \w     21.00  88.00   0.50    0.50    --    0.00  37.00  90.00  134
  8  \w    -33.00  24.00   0.50    0.50    --    0.00 -82.00 150.00  114
  9  \w    -14.00  16.00   0.50    0.50    --    0.00 -39.00-150.00   60
 10  \w    -89.00  10.00   0.50    0.50    --    0.00 -37.00 -30.00  198
 11  \w    -11.00  14.00   0.50    0.50    --    0.00 -82.00 -60.00   50
 12  \w     74.00  99.00   0.50    0.60    --   95.80  56.00  81.09   50
 13  \w      6.00  35.00   0.50    0.60    --   95.80 -61.00  60.00   58
 14  \w     85.00 115.00   0.50    0.60    --   95.80 -15.00  30.00   60
 15  \w     81.00 107.00   0.50    0.60    --   95.80  41.00  70.93   52
 16  \w     52.00 119.00   0.50    0.60    --   95.80 -61.00  60.00  134
 17  \w     72.00  97.00   0.50    0.60    --   95.80  61.00  60.00   50
 18  \w    149.00 175.00   0.50    0.60    --   95.80  61.00  60.00   52
 19  \w     67.00  92.00   0.50    0.60    --   95.80  74.00  84.74   50
 20  \w     80.00 106.00   0.50    0.60    --   95.80  61.00 136.83   52
 21  \w      6.00  81.00   0.50    0.60    --   95.80 -15.00  30.00  150
 22  \w     72.00  98.00   0.50    0.60    --   95.80  61.00  90.00   52
 23  \w    160.00 185.00   0.50    0.60    --   95.80  61.00  90.00   50
 24  \w     72.00  97.00   0.50    0.60    --   95.80  61.00  30.00   50
 25  \w    119.00 185.00   0.50    0.60    --   95.80  61.00  30.00  132
 26  \w     77.00 146.00   0.50    0.60    --   95.80  45.00 150.00  138
 27  \w     20.00 112.00   0.50    0.60    --   95.80 -30.00  90.00  184
 28  \w     74.00 185.00   0.50    0.60    --   95.80  53.00 118.90  222
 29  \w     74.00 131.00   0.50    0.60    --   95.80  52.00  93.61  114
 30  \w     72.00  97.00   0.50    0.60    --   95.80  61.00 130.52   50
 31  \w     68.00  94.00   0.50    0.60    --   95.80  73.00  80.25   52
 32  \w     88.00 130.00   0.50    0.60    --   95.80  82.00-120.00   84
 33  \w    135.00 161.00   0.50    0.60    --   95.80  82.00-120.00   52
 34  \w     77.00 103.00   0.50    0.60    --   95.80  45.00  90.00   52
 35  \w     86.00 179.00   0.50    0.60    --   95.80  30.00  90.00  186
 36  \w    138.00 163.00   0.50    0.60    --   95.80  45.00  60.00   50
 37  \w     78.00 103.00   0.50    0.60    --   95.80  45.00  60.00   50
 38  \w     72.00  97.00   0.50    0.60    --   95.80  61.00 120.00   50
 39  \w    159.00 184.00   0.50    0.60    --   95.80  56.00  81.09   50
 40  \w     84.00 184.00   0.50    0.60    --   95.80  61.00 150.00  200
 41  \w     73.00  99.00   0.50    0.60    --   95.80  67.00 126.31   52
 42  \w     21.00 111.00   0.50    0.60    --   95.80 -45.00  60.00  180
;
_diffrn_measurement_device 'four-circle diffractometer'
_diffrn_measurement_device_type 'XtaLAB AFC12 (RINC): Kappa single'
_diffrn_measurement_method '\w scans'
_diffrn_orient_matrix_type 'CrysAlisPro convention (1999,Acta A55,543-557)'
_diffrn_orient_matrix_UB_11 0.1425652000
_diffrn_orient_matrix_UB_12 0.0131100000
_diffrn_orient_matrix_UB_13 -0.0286132000
_diffrn_orient_matrix_UB_21 0.0624382000
_diffrn_orient_matrix_UB_22 -0.0432515000
_diffrn_orient_matrix_UB_23 0.0592536000
_diffrn_orient_matrix_UB_31 -0.0104392000
_diffrn_orient_matrix_UB_32 -0.0805178000
_diffrn_orient_matrix_UB_33 -0.0365767000
_diffrn_radiation_monochromator graphite
_diffrn_radiation_probe x-ray
_diffrn_radiation_type 'Cu K\a'
_diffrn_radiation_wavelength 1.54184
_diffrn_reflns_av_R_equivalents 0.1002
_diffrn_reflns_av_unetI/netI 0.0495
_diffrn_reflns_Laue_measured_fraction_full 1.000
_diffrn_reflns_Laue_measured_fraction_max 0.991
_diffrn_reflns_limit_h_max 11
_diffrn_reflns_limit_h_min -12
_diffrn_reflns_limit_k_max 20
_diffrn_reflns_limit_k_min -20
_diffrn_reflns_limit_l_max 23
_diffrn_reflns_limit_l_min -25
_diffrn_reflns_number 49629
_diffrn_reflns_point_group_measured_fraction_full 1.000
_diffrn_reflns_point_group_measured_fraction_max 0.987
_diffrn_reflns_theta_full 67.684
_diffrn_reflns_theta_max 74.571
_diffrn_reflns_theta_min 3.418
_diffrn_source 'fine-focus sealed X-ray tube'
_diffrn_source_type 'Enhance (Cu) X-ray Source'
_exptl_absorpt_coefficient_mu 1.596
_exptl_absorpt_correction_T_max 1.00000
_exptl_absorpt_correction_T_min 0.59725
_exptl_absorpt_correction_type multi-scan
_exptl_absorpt_process_details
;
CrysAlisPro 1.171.39.28b (Rigaku Oxford Diffraction, 2015)
Empirical absorption correction using spherical harmonics,
 implemented in SCALE3 ABSPACK scaling algorithm.
;
_exptl_crystal_colour colourless
_exptl_crystal_colour_primary colourless
_exptl_crystal_density_diffrn 1.309
_exptl_crystal_description block
_exptl_crystal_F_000 1408
_exptl_crystal_size_max 0.2
_exptl_crystal_size_mid 0.15
_exptl_crystal_size_min 0.1
_refine_diff_density_max 0.405
_refine_diff_density_min -0.483
_refine_diff_density_rms 0.058
_refine_ls_abs_structure_details
;
 Flack x determined using 2503 quotients [(I+)-(I-)]/[(I+)+(I-)]
 (Parsons, Flack and Wagner, Acta Cryst. B69 (2013) 249-259).
;
_refine_ls_abs_structure_Flack 0.058(16)
_refine_ls_extinction_method none
_refine_ls_goodness_of_fit_ref 1.043
_refine_ls_hydrogen_treatment constr
_refine_ls_matrix_type full
_refine_ls_number_parameters 489
_refine_ls_number_reflns 6828
_refine_ls_number_restraints 132
_refine_ls_restrained_S_all 1.061
_refine_ls_R_factor_all 0.0647
_refine_ls_R_factor_gt 0.0613
_refine_ls_shift/su_max 0.000
_refine_ls_shift/su_mean 0.000
_refine_ls_structure_factor_coef Fsqd
_refine_ls_weighting_details 'w=1/[\s^2^(Fo^2^)+(0.0733P)^2^+3.2381P] where P=(Fo^2^+2Fc^2^)/3'
_refine_ls_weighting_scheme calc
_refine_ls_wR_factor_gt 0.1550
_refine_ls_wR_factor_ref 0.1574
_reflns_Friedel_coverage 0.776
_reflns_Friedel_fraction_full 1.000
_reflns_Friedel_fraction_max 0.982
_reflns_number_gt 6389
_reflns_number_total 6828
_reflns_threshold_expression 'I > 2\s(I)'
_cod_data_source_file d6ob00158k2.cif
_cod_data_source_block Y-70
_cod_depositor_comments 'Adding full bibliography for 7161133--7161134.cif.'
_cod_database_code 7161134
_shelx_shelxl_version_number 2018/3
_shelx_space_group_comment
;
The symmetry employed for this shelxl refinement is uniquely defined
by the following loop, which should always be used as a source of
symmetry information in preference to the above space-group names.
They are only intended as comments.
;
_cell_oxdiff_angle_alpha 90.0589(15)
_cell_oxdiff_angle_beta 90.0106(14)
_cell_oxdiff_angle_gamma 90.0356(15)
_cell_oxdiff_length_a 9.87612(17)
_cell_oxdiff_length_b 16.6845(3)
_cell_oxdiff_length_c 20.4635(4)
_cell_oxdiff_measurement_reflns_used 18619
_cell_oxdiff_volume 3371.95(10)
_olex2_refinement_description
;
1. Fixed Uiso
 At 1.2 times of:
  All C(H) groups, All C(H,H) groups
 At 1.5 times of:
  All C(H,H,H) groups, All O(H) groups
2. Restrained distances
 P2-O8 \\sim P2-O8A
 with sigma of 0.02
 P2-O6 \\sim P2-O6A
 with sigma of 0.02
 P2-O7 \\sim P2-O7A
 with sigma of 0.02
 P2-C19 \\sim P2-C19A
 with sigma of 0.02
 O8-C36 \\sim O8A-C36A
 with sigma of 0.02
 O7-C35 \\sim O7A-C35A
 with sigma of 0.02
 C21-C20 \\sim C21-C20A
 with sigma of 0.02
 C20-C19 \\sim C20A-C19A
 with sigma of 0.02
 P2-C35 \\sim P2-C35A
 with sigma of 0.04
 P2-C20 \\sim P2-C20A
 with sigma of 0.04
 P2-C36 \\sim P2-C36A
 with sigma of 0.04
 C21-C19 \\sim C21-C19A
 with sigma of 0.04
3. Uiso/Uaniso restraints and constraints
C20 \\sim C20A \\sim C19 \\sim C19A \\sim O7 \\sim O7A \\sim C35A \\sim C35
\\sim O8 \\sim O8A \\sim C36A \\sim C36 \\sim O6A \\sim O6: within 2A with
sigma of 0.001 and sigma for terminal atoms of 0.002 within 2A
4. Others
 Sof(H21A)=Sof(C20A)=Sof(H20A)=Sof(C19A)=Sof(H19A)=Sof(O6A)=Sof(O7A)=Sof(C35A)=
 Sof(H35D)=Sof(H35E)=Sof(H35F)=Sof(O8A)=Sof(C36A)=Sof(H36D)=Sof(H36E)=Sof(H36F)=
 1-FVAR(1)
 Sof(O8)=Sof(O6)=Sof(O7)=Sof(H21)=Sof(C35)=Sof(H35A)=Sof(H35B)=Sof(H35C)=
 Sof(C20)=Sof(H20)=Sof(C19)=Sof(H19)=Sof(C36)=Sof(H36A)=Sof(H36B)=Sof(H36C)=
 FVAR(1)
5.a Ternary CH refined with riding coordinates:
 C3(H3), C21(H21), C21(H21A)
5.b Aromatic/amide H refined with riding coordinates:
 C23(H23), C2(H2), C15(H15), C1(H1A), C12(H12), C33(H33), C13(H13), C9(H9),
 C26(H26), C31(H31), C5(H5A), C30(H30), C6(H6), C27(H27), C24(H24), C25(H25),
 C8(H8), C7(H7), C20(H20), C19(H19), C20A(H20A), C19A(H19A)
5.c Idealised Me refined as rotating group:
 C17(H17A,H17B,H17C), C34(H34A,H34B,H34C), C16(H16A,H16B,H16C), C35(H35A,H35B,
 H35C), C18(H18A,H18B,H18C), C36(H36A,H36B,H36C), C35A(H35D,H35E,H35F),
 C36A(H36D,H36E,H36F)
5.d Idealised tetrahedral OH refined as rotating group:
 O1(H1), O5(H5)
;
_olex2_exptl_crystal_mounting_method
'The crystal was mounted on a MiTeGEN Dual Thickness MicroLoops in  perfluoropolyether oil'
_olex2_submission_special_instructions 'No special instructions were received'
_oxdiff_exptl_absorpt_empirical_details
;
Empirical correction (ABSPACK) includes:
- Absorption correction using spherical harmonics
- Frame scaling
;
_oxdiff_exptl_absorpt_empirical_full_max 5.078
_oxdiff_exptl_absorpt_empirical_full_min 0.255

loop_
_space_group_symop_operation_xyz
'x, y, z'
'-x+1/2, -y, z+1/2'
'-x, y+1/2, -z+1/2'
'x+1/2, -y+1/2, -z'

loop_
_atom_site_label
_atom_site_type_symbol
_atom_site_fract_x
_atom_site_fract_y
_atom_site_fract_z
_atom_site_U_iso_or_equiv
_atom_site_adp_type
_atom_site_occupancy
_atom_site_site_symmetry_order
_atom_site_calc_flag
_atom_site_refinement_flags_posn
_atom_site_refinement_flags_adp
_atom_site_refinement_flags_occupancy
_atom_site_disorder_assembly
_atom_site_disorder_group
P1 P 0.11250(10) 0.64893(7) 0.52817(6) 0.0310(3) Uani 1 1 d . . . . .
P2 P 0.35293(14) 0.82388(11) 0.78908(7) 0.0531(4) Uani 1 1 d D . . . .
O3 O 0.0982(3) 0.55577(19) 0.53343(17) 0.0364(7) Uani 1 1 d . . . . .
O1 O 0.7757(3) 0.6869(2) 0.57205(17) 0.0385(7) Uani 1 1 d . . . . .
H1 H 0.855798 0.695021 0.580324 0.058 Uiso 1 1 calc R U . . .
O4 O 0.0510(3) 0.67498(19) 0.46075(16) 0.0374(7) Uani 1 1 d . . . . .
O2 O 0.0424(3) 0.6949(2) 0.57915(17) 0.0393(8) Uani 1 1 d . . . . .
O5 O 1.0150(5) 0.7574(3) 0.8390(2) 0.0669(13) Uani 1 1 d . . . . .
H5 H 1.097070 0.764706 0.840495 0.100 Uiso 1 1 calc R U . . .
C11 C 0.7134(4) 0.6565(3) 0.6256(2) 0.0304(9) Uani 1 1 d . . . . .
C23 C 0.8351(5) 0.9763(3) 0.8162(3) 0.0413(11) Uani 1 1 d . . . . .
H23 H 0.815926 0.979465 0.860613 0.050 Uiso 1 1 calc R U . . .
C3 C 0.5283(4) 0.6178(3) 0.5470(2) 0.0306(9) Uani 1 1 d . . . . .
H3 H 0.548839 0.668551 0.525132 0.037 Uiso 1 1 calc R U . . .
C10 C 0.5841(4) 0.6227(3) 0.6166(2) 0.0310(9) Uani 1 1 d . . . . .
C4 C 0.5959(4) 0.5508(3) 0.5082(2) 0.0323(9) Uani 1 1 d . . . . .
C2 C 0.3773(4) 0.6058(3) 0.5447(2) 0.0336(9) Uani 1 1 d . . . . .
H2 H 0.343455 0.555645 0.555805 0.040 Uiso 1 1 calc R U . . .
C14 C 0.5743(5) 0.5952(3) 0.7341(2) 0.0403(11) Uani 1 1 d . . . . .
C15 C 0.5168(4) 0.5937(3) 0.6714(2) 0.0341(10) Uani 1 1 d . . . . .
H15 H 0.430356 0.572487 0.666249 0.041 Uiso 1 1 calc R U . . .
C1 C 0.2893(4) 0.6623(3) 0.5277(2) 0.0313(9) Uani 1 1 d . . . . .
H1A H 0.323079 0.711843 0.514806 0.038 Uiso 1 1 calc R U . . .
C12 C 0.7714(5) 0.6585(3) 0.6874(2) 0.0358(10) Uani 1 1 d . . . . .
H12 H 0.857211 0.680328 0.693000 0.043 Uiso 1 1 calc R U . . .
C32 C 0.8229(5) 0.8503(3) 1.0050(2) 0.0415(11) Uani 1 1 d . . . . .
C28 C 0.8285(5) 0.8217(3) 0.8877(2) 0.0409(11) Uani 1 1 d . . . . .
O8 O 0.3075(7) 0.8307(5) 0.7169(3) 0.0559(10) Uani 0.619(5) 1 d D U P A 1
C29 C 0.9560(6) 0.7876(3) 0.8946(3) 0.0477(13) Uani 1 1 d . . . . .
C33 C 0.7630(5) 0.8517(3) 0.9425(2) 0.0397(10) Uani 1 1 d . . . . .
H33 H 0.676838 0.873383 0.937876 0.048 Uiso 1 1 calc R U . . .
O6 O 0.3091(7) 0.7753(5) 0.8386(4) 0.0504(16) Uani 0.619(5) 1 d D U P A 1
C13 C 0.7019(5) 0.6280(3) 0.7409(2) 0.0403(11) Uani 1 1 d . . . . .
H13 H 0.742021 0.629709 0.781955 0.048 Uiso 1 1 calc R U . . .
C22 C 0.8201(4) 0.9039(3) 0.7842(2) 0.0397(11) Uani 1 1 d . . . . .
O7 O 0.3204(6) 0.9091(4) 0.8142(4) 0.0530(11) Uani 0.619(5) 1 d D U P A 1
C9 C 0.6415(5) 0.5641(4) 0.4454(3) 0.0460(12) Uani 1 1 d . . . . .
H9 H 0.635802 0.615281 0.427570 0.055 Uiso 1 1 calc R U . . .
C26 C 0.8934(6) 0.9684(4) 0.6851(3) 0.0531(14) Uani 1 1 d . . . . .
H26 H 0.912353 0.965289 0.640639 0.064 Uiso 1 1 calc R U . . .
C17 C -0.0344(5) 0.5196(3) 0.5391(3) 0.0478(13) Uani 1 1 d . . . . .
H17A H -0.088278 0.533955 0.501885 0.072 Uiso 1 1 calc R U . . .
H17B H -0.077639 0.538377 0.578248 0.072 Uiso 1 1 calc R U . . .
H17C H -0.025220 0.462347 0.541036 0.072 Uiso 1 1 calc R U . . .
C31 C 0.9498(6) 0.8152(3) 1.0098(3) 0.0486(12) Uani 1 1 d . . . . .
H31 H 0.991416 0.812058 1.050459 0.058 Uiso 1 1 calc R U . . .
C5 C 0.6053(5) 0.4737(3) 0.5336(3) 0.0397(10) Uani 1 1 d . . . . .
H5A H 0.575929 0.463673 0.575978 0.048 Uiso 1 1 calc R U . . .
C30 C 1.0159(6) 0.7848(3) 0.9559(3) 0.0521(14) Uani 1 1 d . . . . .
H30 H 1.101401 0.762140 0.960641 0.063 Uiso 1 1 calc R U . . .
C6 C 0.6581(6) 0.4113(3) 0.4964(3) 0.0502(13) Uani 1 1 d . . . . .
H6 H 0.662647 0.359910 0.513781 0.060 Uiso 1 1 calc R U . . .
C27 C 0.8510(5) 0.9004(4) 0.7177(3) 0.0457(12) Uani 1 1 d . . . . .
H27 H 0.843056 0.852174 0.695240 0.055 Uiso 1 1 calc R U . . .
C24 C 0.8789(6) 1.0449(3) 0.7828(3) 0.0512(13) Uani 1 1 d . . . . .
H24 H 0.887940 1.093152 0.805123 0.061 Uiso 1 1 calc R U . . .
C21 C 0.7673(5) 0.8303(4) 0.8193(3) 0.0460(13) Uani 1 1 d D . . . .
H21 H 0.805671 0.785310 0.794666 0.055 Uiso 0.619(5) 1 calc R U P A 1
H21A H 0.785532 0.782119 0.793323 0.055 Uiso 0.381(5) 1 calc R U P A 2
C34 C 0.7542(6) 0.8898(4) 1.0615(3) 0.0499(13) Uani 1 1 d . . . . .
H34A H 0.794493 0.941289 1.069109 0.075 Uiso 1 1 calc R U . . .
H34B H 0.764325 0.857067 1.099759 0.075 Uiso 1 1 calc R U . . .
H34C H 0.659750 0.896357 1.051841 0.075 Uiso 1 1 calc R U . . .
C25 C 0.9084(6) 1.0412(4) 0.7171(3) 0.0535(14) Uani 1 1 d . . . . .
H25 H 0.937820 1.086434 0.694695 0.064 Uiso 1 1 calc R U . . .
C8 C 0.6958(6) 0.5024(4) 0.4086(3) 0.0577(16) Uani 1 1 d . . . . .
H8 H 0.727290 0.512640 0.366565 0.069 Uiso 1 1 calc R U . . .
C16 C 0.4976(7) 0.5621(5) 0.7925(3) 0.0639(17) Uani 1 1 d . . . . .
H16A H 0.404894 0.579229 0.790463 0.096 Uiso 1 1 calc R U . . .
H16B H 0.538094 0.581543 0.832106 0.096 Uiso 1 1 calc R U . . .
H16C H 0.501365 0.504647 0.791827 0.096 Uiso 1 1 calc R U . . .
C35 C 0.1917(12) 0.9402(11) 0.8204(6) 0.0529(13) Uani 0.619(5) 1 d D U P A 1
H35A H 0.146302 0.937879 0.778995 0.079 Uiso 0.619(5) 1 calc R U P A 1
H35B H 0.197238 0.994928 0.834681 0.079 Uiso 0.619(5) 1 calc R U P A 1
H35C H 0.141846 0.909495 0.852001 0.079 Uiso 0.619(5) 1 calc R U P A 1
C7 C 0.7037(6) 0.4257(4) 0.4336(3) 0.0563(16) Uani 1 1 d . . . . .
H7 H 0.739328 0.384257 0.408569 0.068 Uiso 1 1 calc R U . . .
C18 C 0.0975(7) 0.6389(4) 0.4016(3) 0.0551(14) Uani 1 1 d . . . . .
H18A H 0.049722 0.661572 0.365204 0.083 Uiso 1 1 calc R U . . .
H18B H 0.081215 0.582183 0.403237 0.083 Uiso 1 1 calc R U . . .
H18C H 0.192759 0.648540 0.396695 0.083 Uiso 1 1 calc R U . . .
C20 C 0.6216(8) 0.8122(6) 0.8226(4) 0.0390(11) Uani 0.619(5) 1 d D U P A 1
H20 H 0.591447 0.769633 0.848035 0.047 Uiso 0.619(5) 1 calc R U P A 1
C19 C 0.5355(8) 0.8548(5) 0.7907(4) 0.0392(11) Uani 0.619(5) 1 d D U P A 1
H19 H 0.563500 0.900598 0.768557 0.047 Uiso 0.619(5) 1 calc R U P A 1
C36 C 0.2596(11) 0.7628(7) 0.6831(6) 0.0597(13) Uani 0.619(5) 1 d D U P A 1
H36A H 0.314020 0.754109 0.644885 0.090 Uiso 0.619(5) 1 calc R U P A 1
H36B H 0.167154 0.771446 0.670303 0.090 Uiso 0.619(5) 1 calc R U P A 1
H36C H 0.264790 0.716760 0.711051 0.090 Uiso 0.619(5) 1 calc R U P A 1
C20A C 0.6083(13) 0.8517(9) 0.8170(7) 0.0382(12) Uani 0.381(5) 1 d D U P A 2
H20A H 0.577340 0.900388 0.833285 0.046 Uiso 0.381(5) 1 calc R U P A 2
C19A C 0.5208(11) 0.7985(8) 0.7915(6) 0.0383(12) Uani 0.381(5) 1 d D U P A 2
H19A H 0.550668 0.749389 0.775555 0.046 Uiso 0.381(5) 1 calc R U P A 2
O6A O 0.2646(12) 0.7532(8) 0.8195(6) 0.0487(19) Uani 0.381(5) 1 d D U P A 2
O7A O 0.2931(11) 0.9081(7) 0.7770(6) 0.0550(10) Uani 0.381(5) 1 d D U P A 2
C35A C 0.178(2) 0.9380(17) 0.8078(10) 0.0532(13) Uani 0.381(5) 1 d D U P A 2
H35D H 0.177089 0.995380 0.804410 0.080 Uiso 0.381(5) 1 calc R U P A 2
H35E H 0.179300 0.922818 0.853056 0.080 Uiso 0.381(5) 1 calc R U P A 2
H35F H 0.098750 0.916437 0.787237 0.080 Uiso 0.381(5) 1 calc R U P A 2
O8A O 0.3422(12) 0.7941(8) 0.7150(6) 0.0581(12) Uani 0.381(5) 1 d D U P A 2
C36A C 0.2106(17) 0.7633(12) 0.6968(9) 0.0582(14) Uani 0.381(5) 1 d D U P A 2
H36D H 0.220232 0.727024 0.660675 0.087 Uiso 0.381(5) 1 calc R U P A 2
H36E H 0.152747 0.806933 0.684371 0.087 Uiso 0.381(5) 1 calc R U P A 2
H36F H 0.171545 0.735481 0.733276 0.087 Uiso 0.381(5) 1 calc R U P A 2

loop_
_atom_site_aniso_label
_atom_site_aniso_U_11
_atom_site_aniso_U_22
_atom_site_aniso_U_33
_atom_site_aniso_U_23
_atom_site_aniso_U_13
_atom_site_aniso_U_12
P1 0.0162(5) 0.0350(5) 0.0417(6) 0.0056(5) -0.0050(4) -0.0012(4)
P2 0.0310(7) 0.0841(11) 0.0441(7) -0.0020(7) -0.0011(5) 0.0171(7)
O3 0.0161(14) 0.0395(16) 0.0536(18) 0.0079(14) -0.0005(14) -0.0020(12)
O1 0.0187(14) 0.0466(18) 0.0502(18) 0.0126(15) -0.0019(13) -0.0016(14)
O4 0.0271(15) 0.0398(17) 0.0453(18) 0.0034(14) -0.0069(13) 0.0005(13)
O2 0.0212(15) 0.0464(19) 0.0504(19) -0.0049(15) -0.0006(14) 0.0002(14)
O5 0.075(3) 0.047(2) 0.078(3) -0.004(2) 0.031(3) 0.008(2)
C11 0.0170(18) 0.029(2) 0.045(2) 0.0034(17) 0.0007(17) 0.0034(17)
C23 0.028(2) 0.053(3) 0.043(3) -0.004(2) -0.001(2) 0.007(2)
C3 0.0166(19) 0.034(2) 0.041(2) 0.0095(17) -0.0035(16) -0.0009(16)
C10 0.017(2) 0.032(2) 0.044(2) 0.0022(17) -0.0015(17) 0.0024(16)
C4 0.0139(19) 0.040(2) 0.043(2) 0.0000(18) -0.0040(17) -0.0009(17)
C2 0.0188(19) 0.038(2) 0.044(2) 0.0093(18) 0.0003(17) -0.0016(17)
C14 0.029(2) 0.049(3) 0.042(3) -0.002(2) 0.0052(19) 0.003(2)
C15 0.019(2) 0.036(2) 0.047(3) 0.0014(19) 0.0047(18) 0.0015(17)
C1 0.0210(19) 0.034(2) 0.039(2) 0.0062(18) -0.0003(17) -0.0045(16)
C12 0.028(2) 0.033(2) 0.047(3) -0.0034(19) -0.0022(19) 0.0018(18)
C32 0.039(3) 0.041(3) 0.044(3) 0.001(2) 0.000(2) -0.010(2)
C28 0.034(3) 0.041(3) 0.048(3) -0.005(2) 0.004(2) -0.011(2)
O8 0.042(2) 0.069(2) 0.057(2) -0.020(2) 0.0071(18) -0.0052(19)
C29 0.044(3) 0.033(3) 0.066(3) 0.000(2) 0.016(3) -0.003(2)
C33 0.029(2) 0.048(3) 0.042(2) 0.000(2) 0.0026(19) -0.009(2)
O6 0.031(4) 0.058(4) 0.062(4) 0.005(3) -0.011(3) 0.005(3)
C13 0.033(2) 0.047(3) 0.040(2) -0.005(2) 0.000(2) 0.002(2)
C22 0.017(2) 0.060(3) 0.042(2) -0.010(2) 0.0015(18) -0.0011(19)
O7 0.037(2) 0.069(2) 0.054(2) -0.022(2) 0.0073(19) -0.0088(18)
C9 0.032(3) 0.062(3) 0.044(3) 0.007(2) -0.002(2) 0.006(2)
C26 0.044(3) 0.072(4) 0.043(3) 0.002(3) 0.002(2) 0.001(3)
C17 0.020(2) 0.040(3) 0.084(4) 0.009(3) 0.000(2) -0.0055(19)
C31 0.050(3) 0.043(3) 0.053(3) 0.009(2) -0.004(2) -0.006(2)
C5 0.027(2) 0.040(2) 0.051(3) 0.000(2) -0.003(2) -0.0009(19)
C30 0.046(3) 0.037(3) 0.073(4) 0.012(2) 0.006(3) 0.006(2)
C6 0.039(3) 0.039(3) 0.073(4) -0.011(2) -0.011(3) 0.006(2)
C27 0.034(3) 0.058(3) 0.045(3) -0.010(2) 0.000(2) -0.001(2)
C24 0.048(3) 0.049(3) 0.057(3) -0.005(2) -0.004(3) 0.004(3)
C21 0.030(2) 0.058(3) 0.049(3) -0.015(2) 0.007(2) -0.018(2)
C34 0.051(3) 0.055(3) 0.044(3) -0.001(2) -0.001(2) -0.009(3)
C25 0.045(3) 0.057(3) 0.058(3) 0.010(3) -0.005(3) 0.006(3)
C8 0.045(3) 0.087(5) 0.042(3) -0.008(3) -0.004(2) 0.014(3)
C16 0.050(3) 0.099(5) 0.043(3) 0.008(3) 0.011(3) -0.009(3)
C35 0.038(2) 0.066(3) 0.055(3) -0.021(3) 0.008(2) -0.007(2)
C7 0.033(3) 0.077(4) 0.059(3) -0.023(3) -0.008(3) 0.012(3)
C18 0.060(4) 0.063(4) 0.043(3) -0.003(2) -0.003(3) 0.005(3)
C20 0.032(2) 0.047(3) 0.038(2) -0.001(3) 0.0037(18) -0.008(3)
C19 0.032(2) 0.047(3) 0.038(2) -0.001(3) 0.0036(18) -0.007(3)
C36 0.046(3) 0.073(3) 0.060(3) -0.021(3) 0.007(2) -0.005(2)
C20A 0.031(2) 0.046(3) 0.038(2) -0.001(3) 0.0038(18) -0.008(3)
C19A 0.031(2) 0.046(3) 0.038(2) -0.002(3) 0.0036(18) -0.008(3)
O6A 0.028(5) 0.056(5) 0.061(5) 0.005(4) -0.009(3) 0.002(3)
O7A 0.040(2) 0.069(2) 0.056(2) -0.020(2) 0.0082(18) -0.0067(18)
C35A 0.038(2) 0.067(3) 0.055(3) -0.021(3) 0.008(2) -0.008(2)
O8A 0.044(2) 0.072(3) 0.058(2) -0.021(2) 0.007(2) -0.007(2)
C36A 0.044(3) 0.072(3) 0.059(3) -0.021(3) 0.008(2) -0.006(3)

loop_
_atom_type_symbol
_atom_type_description
_atom_type_scat_dispersion_real
_atom_type_scat_dispersion_imag
_atom_type_scat_source
C C 0.0181 0.0091 'International Tables Vol C Tables 4.2.6.8 and 6.1.1.4'
H H 0.0000 0.0000 'International Tables Vol C Tables 4.2.6.8 and 6.1.1.4'
O O 0.0492 0.0322 'International Tables Vol C Tables 4.2.6.8 and 6.1.1.4'
P P 0.2955 0.4335 'International Tables Vol C Tables 4.2.6.8 and 6.1.1.4'

loop_
_geom_angle_atom_site_label_1
_geom_angle_atom_site_label_2
_geom_angle_atom_site_label_3
_geom_angle
_geom_angle_site_symmetry_1
_geom_angle_site_symmetry_3
_geom_angle_publ_flag
O3 P1 O4 107.51(19) . . ?
O3 P1 C1 102.46(19) . . ?
O4 P1 C1 110.1(2) . . ?
O2 P1 O3 115.3(2) . . ?
O2 P1 O4 107.31(19) . . ?
O2 P1 C1 113.9(2) . . ?
O8 P2 C19 106.0(4) . . ?
O6 P2 O8 131.2(4) . . ?
O6 P2 O7 103.5(5) . . ?
O6 P2 C19 117.0(4) . . ?
O7 P2 O8 101.0(4) . . ?
O7 P2 C19 86.6(4) . . ?
O6A P2 C19A 109.7(6) . . ?
O6A P2 O8A 95.9(7) . . ?
O7A P2 C19A 126.9(6) . . ?
O7A P2 O6A 121.8(6) . . ?
O7A P2 O8A 96.0(7) . . ?
O8A P2 C19A 90.8(6) . . ?
C17 O3 P1 120.1(3) . . ?
C11 O1 H1 109.5 . . ?
C18 O4 P1 120.2(3) . . ?
C29 O5 H5 109.5 . . ?
O1 C11 C10 117.2(4) . . ?
O1 C11 C12 122.7(4) . . ?
C12 C11 C10 120.1(4) . . ?
C22 C23 H23 119.5 . . ?
C22 C23 C24 121.1(5) . . ?
C24 C23 H23 119.5 . . ?
C10 C3 H3 107.7 . . ?
C4 C3 H3 107.7 . . ?
C4 C3 C10 111.6(3) . . ?
C2 C3 H3 107.7 . . ?
C2 C3 C10 113.2(4) . . ?
C2 C3 C4 108.6(4) . . ?
C11 C10 C3 118.0(4) . . ?
C15 C10 C11 118.0(4) . . ?
C15 C10 C3 124.0(4) . . ?
C9 C4 C3 120.7(4) . . ?
C9 C4 C5 118.4(5) . . ?
C5 C4 C3 120.8(4) . . ?
C3 C2 H2 117.9 . . ?
C1 C2 C3 124.3(4) . . ?
C1 C2 H2 117.9 . . ?
C15 C14 C16 120.7(5) . . ?
C13 C14 C15 117.9(4) . . ?
C13 C14 C16 121.4(5) . . ?
C10 C15 C14 122.5(4) . . ?
C10 C15 H15 118.8 . . ?
C14 C15 H15 118.8 . . ?
P1 C1 H1A 118.0 . . ?
C2 C1 P1 123.9(3) . . ?
C2 C1 H1A 118.0 . . ?
C11 C12 H12 119.8 . . ?
C13 C12 C11 120.4(4) . . ?
C13 C12 H12 119.8 . . ?
C33 C32 C34 120.3(5) . . ?
C31 C32 C33 116.7(5) . . ?
C31 C32 C34 122.9(5) . . ?
C29 C28 C21 119.3(5) . . ?
C33 C28 C29 119.1(5) . . ?
C33 C28 C21 121.4(5) . . ?
C36 O8 P2 120.5(8) . . ?
O5 C29 C28 116.8(6) . . ?
O5 C29 C30 123.7(5) . . ?
C30 C29 C28 119.5(5) . . ?
C32 C33 H33 118.9 . . ?
C28 C33 C32 122.2(5) . . ?
C28 C33 H33 118.9 . . ?
C14 C13 C12 121.2(5) . . ?
C14 C13 H13 119.4 . . ?
C12 C13 H13 119.4 . . ?
C23 C22 C27 118.4(5) . . ?
C23 C22 C21 121.4(5) . . ?
C27 C22 C21 120.2(5) . . ?
C35 O7 P2 124.7(8) . . ?
C4 C9 H9 119.6 . . ?
C4 C9 C8 120.9(5) . . ?
C8 C9 H9 119.6 . . ?
C27 C26 H26 119.2 . . ?
C27 C26 C25 121.6(5) . . ?
C25 C26 H26 119.2 . . ?
O3 C17 H17A 109.5 . . ?
O3 C17 H17B 109.5 . . ?
O3 C17 H17C 109.5 . . ?
H17A C17 H17B 109.5 . . ?
H17A C17 H17C 109.5 . . ?
H17B C17 H17C 109.5 . . ?
C32 C31 H31 119.1 . . ?
C30 C31 C32 121.8(5) . . ?
C30 C31 H31 119.1 . . ?
C4 C5 H5A 119.6 . . ?
C6 C5 C4 120.9(5) . . ?
C6 C5 H5A 119.6 . . ?
C29 C30 H30 119.7 . . ?
C31 C30 C29 120.5(5) . . ?
C31 C30 H30 119.7 . . ?
C5 C6 H6 120.0 . . ?
C7 C6 C5 120.1(6) . . ?
C7 C6 H6 120.0 . . ?
C22 C27 H27 119.9 . . ?
C26 C27 C22 120.2(5) . . ?
C26 C27 H27 119.9 . . ?
C23 C24 H24 119.9 . . ?
C25 C24 C23 120.3(5) . . ?
C25 C24 H24 119.9 . . ?
C28 C21 H21 104.2 . . ?
C28 C21 H21A 110.2 . . ?
C28 C21 C20A 115.5(6) . . ?
C22 C21 C28 111.9(4) . . ?
C22 C21 H21 104.2 . . ?
C22 C21 H21A 110.2 . . ?
C22 C21 C20A 98.2(7) . . ?
C20 C21 C28 108.9(5) . . ?
C20 C21 C22 121.6(6) . . ?
C20 C21 H21 104.2 . . ?
C20A C21 H21A 110.2 . . ?
C32 C34 H34A 109.5 . . ?
C32 C34 H34B 109.5 . . ?
C32 C34 H34C 109.5 . . ?
H34A C34 H34B 109.5 . . ?
H34A C34 H34C 109.5 . . ?
H34B C34 H34C 109.5 . . ?
C26 C25 H25 120.7 . . ?
C24 C25 C26 118.5(6) . . ?
C24 C25 H25 120.7 . . ?
C9 C8 H8 119.7 . . ?
C7 C8 C9 120.7(6) . . ?
C7 C8 H8 119.7 . . ?
C14 C16 H16A 109.5 . . ?
C14 C16 H16B 109.5 . . ?
C14 C16 H16C 109.5 . . ?
H16A C16 H16B 109.5 . . ?
H16A C16 H16C 109.5 . . ?
H16B C16 H16C 109.5 . . ?
O7 C35 H35A 109.5 . . ?
O7 C35 H35B 109.5 . . ?
O7 C35 H35C 109.5 . . ?
H35A C35 H35B 109.5 . . ?
H35A C35 H35C 109.5 . . ?
H35B C35 H35C 109.5 . . ?
C6 C7 H7 120.4 . . ?
C8 C7 C6 119.2(5) . . ?
C8 C7 H7 120.4 . . ?
O4 C18 H18A 109.5 . . ?
O4 C18 H18B 109.5 . . ?
O4 C18 H18C 109.5 . . ?
H18A C18 H18B 109.5 . . ?
H18A C18 H18C 109.5 . . ?
H18B C18 H18C 109.5 . . ?
C21 C20 H20 119.7 . . ?
C19 C20 C21 120.6(8) . . ?
C19 C20 H20 119.7 . . ?
P2 C19 H19 120.3 . . ?
C20 C19 P2 119.5(6) . . ?
C20 C19 H19 120.3 . . ?
O8 C36 H36A 109.5 . . ?
O8 C36 H36B 109.5 . . ?
O8 C36 H36C 109.5 . . ?
H36A C36 H36B 109.5 . . ?
H36A C36 H36C 109.5 . . ?
H36B C36 H36C 109.5 . . ?
C21 C20A H20A 120.3 . . ?
C19A C20A C21 119.4(12) . . ?
C19A C20A H20A 120.3 . . ?
P2 C19A H19A 121.0 . . ?
C20A C19A P2 118.1(11) . . ?
C20A C19A H19A 121.0 . . ?
C35A O7A P2 124.4(15) . . ?
O7A C35A H35D 109.5 . . ?
O7A C35A H35E 109.5 . . ?
O7A C35A H35F 109.5 . . ?
H35D C35A H35E 109.5 . . ?
H35D C35A H35F 109.5 . . ?
H35E C35A H35F 109.5 . . ?
C36A O8A P2 114.4(10) . . ?
O8A C36A H36D 109.5 . . ?
O8A C36A H36E 109.5 . . ?
O8A C36A H36F 109.5 . . ?
H36D C36A H36E 109.5 . . ?
H36D C36A H36F 109.5 . . ?
H36E C36A H36F 109.5 . . ?

loop_
_geom_bond_atom_site_label_1
_geom_bond_atom_site_label_2
_geom_bond_distance
_geom_bond_site_symmetry_2
_geom_bond_publ_flag
P1 O3 1.565(3) . ?
P1 O4 1.569(3) . ?
P1 O2 1.468(4) . ?
P1 C1 1.760(4) . ?
P2 O8 1.548(7) . ?
P2 O6 1.369(8) . ?
P2 O7 1.546(7) . ?
P2 C19 1.875(8) . ?
P2 C19A 1.712(12) . ?
P2 O6A 1.593(12) . ?
P2 O7A 1.545(11) . ?
P2 O8A 1.599(11) . ?
O3 C17 1.447(5) . ?
O1 H1 0.8200 . ?
O1 C11 1.355(5) . ?
O4 C18 1.427(6) . ?
O5 H5 0.8200 . ?
O5 C29 1.375(7) . ?
C11 C10 1.408(6) . ?
C11 C12 1.389(6) . ?
C23 H23 0.9300 . ?
C23 C22 1.381(7) . ?
C23 C24 1.402(8) . ?
C3 H3 0.9800 . ?
C3 C10 1.529(6) . ?
C3 C4 1.525(6) . ?
C3 C2 1.505(5) . ?
C10 C15 1.389(6) . ?
C4 C9 1.379(7) . ?
C4 C5 1.392(7) . ?
C2 H2 0.9300 . ?
C2 C1 1.328(6) . ?
C14 C15 1.404(7) . ?
C14 C13 1.381(7) . ?
C14 C16 1.518(7) . ?
C15 H15 0.9300 . ?
C1 H1A 0.9300 . ?
C12 H12 0.9300 . ?
C12 C13 1.388(7) . ?
C32 C33 1.409(7) . ?
C32 C31 1.386(8) . ?
C32 C34 1.493(7) . ?
C28 C29 1.389(8) . ?
C28 C33 1.388(7) . ?
C28 C21 1.532(8) . ?
O8 C36 1.408(11) . ?
C29 C30 1.387(9) . ?
C33 H33 0.9300 . ?
C13 H13 0.9300 . ?
C22 C27 1.396(7) . ?
C22 C21 1.515(8) . ?
O7 C35 1.379(12) . ?
C9 H9 0.9300 . ?
C9 C8 1.385(8) . ?
C26 H26 0.9300 . ?
C26 C27 1.380(8) . ?
C26 C25 1.389(9) . ?
C17 H17A 0.9600 . ?
C17 H17B 0.9600 . ?
C17 H17C 0.9600 . ?
C31 H31 0.9300 . ?
C31 C30 1.378(8) . ?
C5 H5A 0.9300 . ?
C5 C6 1.390(7) . ?
C30 H30 0.9300 . ?
C6 H6 0.9300 . ?
C6 C7 1.382(9) . ?
C27 H27 0.9300 . ?
C24 H24 0.9300 . ?
C24 C25 1.377(8) . ?
C21 H21 0.9800 . ?
C21 H21A 0.9800 . ?
C21 C20 1.472(9) . ?
C21 C20A 1.610(14) . ?
C34 H34A 0.9600 . ?
C34 H34B 0.9600 . ?
C34 H34C 0.9600 . ?
C25 H25 0.9300 . ?
C8 H8 0.9300 . ?
C8 C7 1.380(10) . ?
C16 H16A 0.9600 . ?
C16 H16B 0.9600 . ?
C16 H16C 0.9600 . ?
C35 H35A 0.9600 . ?
C35 H35B 0.9600 . ?
C35 H35C 0.9600 . ?
C7 H7 0.9300 . ?
C18 H18A 0.9600 . ?
C18 H18B 0.9600 . ?
C18 H18C 0.9600 . ?
C20 H20 0.9300 . ?
C20 C19 1.286(11) . ?
C19 H19 0.9300 . ?
C36 H36A 0.9600 . ?
C36 H36B 0.9600 . ?
C36 H36C 0.9600 . ?
C20A H20A 0.9300 . ?
C20A C19A 1.344(16) . ?
C19A H19A 0.9300 . ?
O7A C35A 1.391(17) . ?
C35A H35D 0.9600 . ?
C35A H35E 0.9600 . ?
C35A H35F 0.9600 . ?
O8A C36A 1.446(17) . ?
C36A H36D 0.9600 . ?
C36A H36E 0.9600 . ?
C36A H36F 0.9600 . ?

loop_
_geom_torsion_atom_site_label_1
_geom_torsion_atom_site_label_2
_geom_torsion_atom_site_label_3
_geom_torsion_atom_site_label_4
_geom_torsion
_geom_torsion_site_symmetry_1
_geom_torsion_site_symmetry_2
_geom_torsion_site_symmetry_3
_geom_torsion_site_symmetry_4
_geom_torsion_publ_flag
O3 P1 O4 C18 -54.0(4) . . . . ?
O3 P1 C1 C2 -14.6(5) . . . . ?
O1 C11 C10 C3 4.0(6) . . . . ?
O1 C11 C10 C15 -177.9(4) . . . . ?
O1 C11 C12 C13 178.6(4) . . . . ?
O4 P1 O3 C17 -67.6(4) . . . . ?
O4 P1 C1 C2 -128.8(4) . . . . ?
O2 P1 O3 C17 52.1(5) . . . . ?
O2 P1 O4 C18 -178.6(4) . . . . ?
O2 P1 C1 C2 110.6(4) . . . . ?
O5 C29 C30 C31 -179.0(5) . . . . ?
C11 C10 C15 C14 -1.6(7) . . . . ?
C11 C12 C13 C14 0.0(7) . . . . ?
C23 C22 C27 C26 -1.0(8) . . . . ?
C23 C22 C21 C28 -42.0(7) . . . . ?
C23 C22 C21 C20 89.1(7) . . . . ?
C23 C22 C21 C20A 79.8(7) . . . . ?
C23 C24 C25 C26 0.2(9) . . . . ?
C3 C10 C15 C14 176.4(4) . . . . ?
C3 C4 C9 C8 -176.2(5) . . . . ?
C3 C4 C5 C6 175.4(4) . . . . ?
C3 C2 C1 P1 -177.4(4) . . . . ?
C10 C11 C12 C13 -0.7(7) . . . . ?
C10 C3 C4 C9 -133.8(4) . . . . ?
C10 C3 C4 C5 50.3(5) . . . . ?
C10 C3 C2 C1 106.8(5) . . . . ?
C4 C3 C10 C11 75.3(5) . . . . ?
C4 C3 C10 C15 -102.7(5) . . . . ?
C4 C3 C2 C1 -128.7(5) . . . . ?
C4 C9 C8 C7 0.9(9) . . . . ?
C4 C5 C6 C7 0.9(8) . . . . ?
C2 C3 C10 C11 -161.7(4) . . . . ?
C2 C3 C10 C15 20.2(6) . . . . ?
C2 C3 C4 C9 100.8(5) . . . . ?
C2 C3 C4 C5 -75.2(5) . . . . ?
C15 C14 C13 C12 0.0(7) . . . . ?
C1 P1 O3 C17 176.4(4) . . . . ?
C1 P1 O4 C18 56.9(4) . . . . ?
C12 C11 C10 C3 -176.6(4) . . . . ?
C12 C11 C10 C15 1.5(6) . . . . ?
C32 C31 C30 C29 -0.8(8) . . . . ?
C28 C29 C30 C31 0.2(8) . . . . ?
C28 C21 C20 C19 138.7(8) . . . . ?
C28 C21 C20A C19A -115.3(12) . . . . ?
O8 P2 O7 C35 67.1(10) . . . . ?
O8 P2 C19 C20 -134.0(7) . . . . ?
C29 C28 C33 C32 1.4(8) . . . . ?
C29 C28 C21 C22 -81.9(6) . . . . ?
C29 C28 C21 C20 140.8(6) . . . . ?
C29 C28 C21 C20A 166.9(7) . . . . ?
C33 C32 C31 C30 1.5(8) . . . . ?
C33 C28 C29 O5 178.7(5) . . . . ?
C33 C28 C29 C30 -0.6(8) . . . . ?
C33 C28 C21 C22 94.1(5) . . . . ?
C33 C28 C21 C20 -43.2(7) . . . . ?
C33 C28 C21 C20A -17.2(9) . . . . ?
O6 P2 O8 C36 -31.5(10) . . . . ?
O6 P2 O7 C35 -70.3(10) . . . . ?
O6 P2 C19 C20 22.2(9) . . . . ?
C13 C14 C15 C10 0.9(7) . . . . ?
C22 C23 C24 C25 -0.3(8) . . . . ?
C22 C21 C20 C19 6.3(11) . . . . ?
C22 C21 C20A C19A 125.6(12) . . . . ?
O7 P2 O8 C36 -150.5(8) . . . . ?
O7 P2 C19 C20 125.6(8) . . . . ?
C9 C4 C5 C6 -0.7(7) . . . . ?
C9 C8 C7 C6 -0.7(9) . . . . ?
C31 C32 C33 C28 -1.9(7) . . . . ?
C5 C4 C9 C8 -0.2(7) . . . . ?
C5 C6 C7 C8 -0.2(8) . . . . ?
C27 C22 C21 C28 139.9(5) . . . . ?
C27 C22 C21 C20 -89.0(7) . . . . ?
C27 C22 C21 C20A -98.3(7) . . . . ?
C27 C26 C25 C24 -0.6(9) . . . . ?
C24 C23 C22 C27 0.7(7) . . . . ?
C24 C23 C22 C21 -177.4(5) . . . . ?
C21 C28 C29 O5 -5.2(7) . . . . ?
C21 C28 C29 C30 175.5(5) . . . . ?
C21 C28 C33 C32 -174.6(5) . . . . ?
C21 C22 C27 C26 177.1(5) . . . . ?
C21 C20 C19 P2 173.7(5) . . . . ?
C21 C20A C19A P2 -179.2(8) . . . . ?
C34 C32 C33 C28 174.5(5) . . . . ?
C34 C32 C31 C30 -174.7(5) . . . . ?
C25 C26 C27 C22 1.0(9) . . . . ?
C16 C14 C15 C10 -179.4(5) . . . . ?
C16 C14 C13 C12 -179.8(5) . . . . ?
C19 P2 O8 C36 120.0(8) . . . . ?
C19 P2 O7 C35 172.7(10) . . . . ?
C19A P2 O7A C35A -143.0(13) . . . . ?
C19A P2 O8A C36A 149.4(14) . . . . ?
O6A P2 C19A C20A -129.7(12) . . . . ?
O6A P2 O7A C35A 20.6(17) . . . . ?
O6A P2 O8A C36A 39.6(14) . . . . ?
O7A P2 C19A C20A 35.5(15) . . . . ?
O7A P2 O8A C36A -83.4(14) . . . . ?
O8A P2 C19A C20A 133.7(12) . . . . ?
O8A P2 O7A C35A 121.4(14) . . . . ?
